data_7024533
loop_
_publ_author_name
'Bai, Shi-Qiang'
'Kwang, Jia Yi'
'Koh, Lip Lin'
'Young, David J.'
'Hor, T. S. Andy'

_publ_section_title
;
 Functionalized 1,2,3-triazoles as building blocks for photoluminescent
 POLOs (polymers of oligomers) of copper(I).
;
_journal_issue 10
_journal_name_full 'Dalton transactions (Cambridge, England : 2003)'
_journal_page_first 2631
_journal_page_last 2636
_journal_paper_doi 10.1039/b918223c
_journal_volume 39
_journal_year 2010
_chemical_formula_sum 'C14 H17 Cu2 I2 N6 O0.5'
_chemical_formula_weight 658.22
_chemical_name_systematic
;
?
;
_space_group_IT_number 14
_symmetry_cell_setting monoclinic
_symmetry_space_group_name_Hall '-P 2ybc'
_symmetry_space_group_name_H-M 'P 1 21/c 1'
_atom_sites_solution_hydrogens geom
_atom_sites_solution_primary direct
_atom_sites_solution_secondary difmap
_audit_creation_method SHELXL-97
_cell_angle_alpha 90.00
_cell_angle_beta 103.8060(10)
_cell_angle_gamma 90.00
_cell_formula_units_Z 4
_cell_length_a 8.9089(4)
_cell_length_b 16.0244(8)
_cell_length_c 13.7163(7)
_cell_measurement_reflns_used 5154
_cell_measurement_temperature 100(2)
_cell_measurement_theta_max 27.44
_cell_measurement_theta_min 2.54
_cell_volume 1901.56(16)
_computing_cell_refinement 'Bruker SMART'
_computing_data_collection 'Bruker SMART'
_computing_data_reduction 'Bruker SAINT'
_computing_molecular_graphics 'Bruker SHELXTL'
_computing_publication_material 'Bruker SHELXTL'
_computing_structure_refinement 'SHELXL-97 (Sheldrick, 1997)'
_computing_structure_solution 'SHELXS-97 (Sheldrick, 1990)'
_diffrn_ambient_temperature 100(2)
_diffrn_measured_fraction_theta_full 1.000
_diffrn_measured_fraction_theta_max 1.000
_diffrn_measurement_device_type 'CCD area detector'
_diffrn_measurement_method 'phi and omega scans'
_diffrn_radiation_monochromator graphite
_diffrn_radiation_source 'fine-focus sealed tube'
_diffrn_radiation_type MoK\a
_diffrn_radiation_wavelength 0.71073
_diffrn_reflns_av_R_equivalents 0.0293
_diffrn_reflns_av_sigmaI/netI 0.0325
_diffrn_reflns_limit_h_max 9
_diffrn_reflns_limit_h_min -11
_diffrn_reflns_limit_k_max 20
_diffrn_reflns_limit_k_min -20
_diffrn_reflns_limit_l_max 17
_diffrn_reflns_limit_l_min -14
_diffrn_reflns_number 13298
_diffrn_reflns_theta_full 27.49
_diffrn_reflns_theta_max 27.49
_diffrn_reflns_theta_min 1.99
_exptl_absorpt_coefficient_mu 5.496
_exptl_absorpt_correction_T_max 0.6095
_exptl_absorpt_correction_T_min 0.4061
_exptl_absorpt_correction_type multi-scan
_exptl_crystal_colour PALE
_exptl_crystal_density_diffrn 2.299
_exptl_crystal_density_meas ?
_exptl_crystal_density_method 'not measured'
_exptl_crystal_description BLOCK
_exptl_crystal_F_000 1244
_exptl_crystal_size_max 0.20
_exptl_crystal_size_mid 0.14
_exptl_crystal_size_min 0.10
_refine_diff_density_max 0.989
_refine_diff_density_min -0.544
_refine_diff_density_rms 0.137
_refine_ls_extinction_method none
_refine_ls_goodness_of_fit_ref 1.021
_refine_ls_hydrogen_treatment mixed
_refine_ls_matrix_type full
_refine_ls_number_parameters 234
_refine_ls_number_reflns 4364
_refine_ls_number_restraints 2
_refine_ls_restrained_S_all 1.021
_refine_ls_R_factor_all 0.0311
_refine_ls_R_factor_gt 0.0267
_refine_ls_shift/su_max 0.002
_refine_ls_shift/su_mean 0.000
_refine_ls_structure_factor_coef Fsqd
_refine_ls_weighting_details 'calc w=1/[\s^2^(Fo^2^)+(0.0347P)^2^+0.5153P] where P=(Fo^2^+2Fc^2^)/3'
_refine_ls_weighting_scheme calc
_refine_ls_wR_factor_gt 0.0621
_refine_ls_wR_factor_ref 0.0639
_reflns_number_gt 3928
_reflns_number_total 4364
_reflns_threshold_expression >2sigma(I)
_cod_data_source_file b918223c.txt
_cod_data_source_block 8621
_cod_depositor_comments
;
The following automatic conversions were performed:

'_symmetry_cell_setting' value 'Monoclinic' changed to 'monoclinic'
according to /home/saulius/struct/CIF-dictionaries/cif_core.dic
dictionary named 'cif_core.dic' version 2.4.2 from
2011-04-26.

'_exptl_absorpt_correction_type' value 'Multi-scan'
changed to 'multi-scan' according to
/home/saulius/struct/CIF-dictionaries/cif_core.dic dictionary named
'cif_core.dic' version 2.4.2 from 2011-04-26.

Automatic conversion script
Id: cif_fix_values 1891 2012-01-12 08:04:46Z andrius 

The following automatic conversions were performed:

'_exptl_crystal_density_meas' value 'Not Measured' was changed to '?'
- the value is perceived as not measured.

Automatic conversion script
Id: cif_fix_values 3008 2015-01-20 13:52:24Z robertas 
;
_cod_original_sg_symbol_H-M P2(1)/c
_cod_original_formula_sum 'C14 H17 Cu2 I2 N6 O0.50'
_cod_database_code 7024533

loop_
_symmetry_equiv_pos_as_xyz
'x, y, z'
'-x, y+1/2, -z+1/2'
'-x, -y, -z'
'x, -y-1/2, z-1/2'

loop_
_atom_site_label
_atom_site_type_symbol
_atom_site_fract_x
_atom_site_fract_y
_atom_site_fract_z
_atom_site_U_iso_or_equiv
_atom_site_adp_type
_atom_site_occupancy
_atom_site_symmetry_multiplicity
_atom_site_calc_flag
_atom_site_refinement_flags
Cu1 Cu 0.23384(5) 0.50210(3) 0.19538(3) 0.01509(10) Uani 1 1 d .
Cu2 Cu -0.03609(5) 0.54266(3) 0.07823(3) 0.01757(10) Uani 1 1 d .
I1 I -0.22755(2) 0.427901(13) -0.018920(15) 0.01454(7) Uani 1 1 d .
I2 I 0.00725(2) 0.524449(14) 0.278158(16) 0.01819(7) Uani 1 1 d .
N1 N 0.3324(3) 0.38614(17) 0.1981(2) 0.0146(6) Uani 1 1 d .
N2 N 0.4889(3) 0.37885(17) 0.2115(2) 0.0154(6) Uani 1 1 d .
N3 N 0.4306(3) 0.54737(17) 0.2995(2) 0.0141(5) Uani 1 1 d .
N4 N 0.4381(3) 0.58603(16) 0.3853(2) 0.0147(6) Uani 1 1 d .
N5 N 0.5801(3) 0.57132(16) 0.4423(2) 0.0136(6) Uani 1 1 d .
N6 N 0.8493(3) 0.84606(17) 0.5533(2) 0.0159(6) Uani 1 1 d .
C1 C 0.2802(4) 0.3086(2) 0.2031(2) 0.0166(7) Uani 1 1 d .
C2 C 0.4040(4) 0.2523(2) 0.2200(2) 0.0178(7) Uani 1 1 d .
H2 H 0.3978 0.1934 0.2265 0.021 Uiso 1 1 calc R
C3 C 0.5359(4) 0.2982(2) 0.2257(2) 0.0177(7) Uani 1 1 d .
C4 C 0.1130(4) 0.2916(2) 0.1911(3) 0.0205(7) Uani 1 1 d .
H4A H 0.0754 0.3227 0.2421 0.031 Uiso 1 1 calc R
H4B H 0.0973 0.2317 0.1993 0.031 Uiso 1 1 calc R
H4C H 0.0559 0.3092 0.1241 0.031 Uiso 1 1 calc R
C5 C 0.7018(4) 0.2736(2) 0.2424(3) 0.0292(9) Uani 1 1 d .
H5A H 0.7389 0.2868 0.1825 0.044 Uiso 1 1 calc R
H5B H 0.7120 0.2135 0.2557 0.044 Uiso 1 1 calc R
H5C H 0.7633 0.3042 0.3001 0.044 Uiso 1 1 calc R
C6 C 0.5826(4) 0.4550(2) 0.2162(3) 0.0162(7) Uani 1 1 d .
H6A H 0.5486 0.4866 0.1527 0.019 Uiso 1 1 calc R
H6B H 0.6925 0.4396 0.2241 0.019 Uiso 1 1 calc R
C7 C 0.5667(4) 0.5084(2) 0.3021(2) 0.0145(7) Uani 1 1 d .
C8 C 0.6638(4) 0.5239(2) 0.3943(3) 0.0159(7) Uani 1 1 d .
H8 H 0.7672 0.5053 0.4186 0.019 Uiso 1 1 calc R
C9 C 0.6254(4) 0.6079(2) 0.5437(2) 0.0174(7) Uani 1 1 d .
H9A H 0.6974 0.5694 0.5884 0.021 Uiso 1 1 calc R
H9B H 0.5324 0.6141 0.5707 0.021 Uiso 1 1 calc R
C10 C 0.9287(4) 0.7744(2) 0.5597(2) 0.0185(7) Uani 1 1 d .
H10 H 1.0376 0.7770 0.5682 0.022 Uiso 1 1 calc R
C11 C 0.8594(4) 0.6968(2) 0.5545(3) 0.0189(7) Uani 1 1 d .
H11 H 0.9196 0.6475 0.5581 0.023 Uiso 1 1 calc R
C12 C 0.7020(4) 0.6918(2) 0.5441(2) 0.0150(7) Uani 1 1 d .
C13 C 0.6180(4) 0.7651(2) 0.5359(2) 0.0183(7) Uani 1 1 d .
H13 H 0.5090 0.7638 0.5269 0.022 Uiso 1 1 calc R
C14 C 0.6955(4) 0.8404(2) 0.5411(2) 0.0166(7) Uani 1 1 d .
H14 H 0.6371 0.8905 0.5358 0.020 Uiso 1 1 calc R
O1W O 0.2143(8) 0.6612(5) 0.4925(6) 0.0518(18) Uani 0.50 1 d PD
H1WA H 0.124(6) 0.658(8) 0.455(8) 0.078 Uiso 0.50 1 d PD
H1WB H 0.269(11) 0.646(8) 0.453(7) 0.078 Uiso 0.50 1 d PD

loop_
_atom_site_aniso_label
_atom_site_aniso_U_11
_atom_site_aniso_U_22
_atom_site_aniso_U_33
_atom_site_aniso_U_23
_atom_site_aniso_U_13
_atom_site_aniso_U_12
Cu1 0.0122(2) 0.0161(2) 0.0164(2) 0.00055(16) 0.00213(16) 0.00122(15)
Cu2 0.0163(2) 0.0149(2) 0.0203(2) 0.00076(16) 0.00190(16) 0.00339(16)
I1 0.01464(11) 0.01403(11) 0.01508(11) 0.00121(8) 0.00384(8) 0.00006(8)
I2 0.01364(11) 0.02422(13) 0.01730(12) 0.00094(8) 0.00489(8) 0.00100(9)
N1 0.0096(12) 0.0177(14) 0.0160(13) 0.0010(11) 0.0020(10) 0.0002(11)
N2 0.0133(13) 0.0149(13) 0.0175(14) -0.0017(11) 0.0026(11) -0.0006(11)
N3 0.0151(14) 0.0129(13) 0.0151(13) -0.0003(11) 0.0051(11) -0.0029(11)
N4 0.0153(14) 0.0130(13) 0.0154(13) -0.0010(11) 0.0029(11) -0.0024(11)
N5 0.0141(13) 0.0124(13) 0.0138(13) 0.0005(10) 0.0022(10) -0.0028(10)
N6 0.0184(14) 0.0156(14) 0.0127(13) 0.0006(11) 0.0018(11) -0.0019(11)
C1 0.0217(17) 0.0180(16) 0.0096(15) -0.0022(12) 0.0027(13) -0.0034(14)
C2 0.0241(18) 0.0124(15) 0.0157(16) 0.0005(13) 0.0023(13) 0.0028(14)
C3 0.0245(18) 0.0143(16) 0.0147(16) -0.0008(13) 0.0052(13) 0.0035(14)
C4 0.0233(18) 0.0181(17) 0.0210(17) -0.0004(14) 0.0068(14) -0.0072(14)
C5 0.0215(19) 0.027(2) 0.036(2) -0.0026(17) 0.0008(16) 0.0074(16)
C6 0.0139(16) 0.0157(16) 0.0205(17) -0.0015(13) 0.0072(13) -0.0027(13)
C7 0.0127(15) 0.0139(15) 0.0171(16) 0.0032(13) 0.0038(13) -0.0019(12)
C8 0.0138(16) 0.0137(15) 0.0193(17) 0.0012(13) 0.0025(13) -0.0010(12)
C9 0.0214(17) 0.0167(16) 0.0139(16) 0.0004(13) 0.0042(13) -0.0067(14)
C10 0.0118(15) 0.0216(18) 0.0203(17) 0.0054(14) 0.0001(13) -0.0021(13)
C11 0.0202(17) 0.0147(16) 0.0208(17) 0.0032(13) 0.0031(14) -0.0001(14)
C12 0.0182(16) 0.0171(16) 0.0084(14) -0.0015(12) 0.0005(12) -0.0047(13)
C13 0.0168(16) 0.0235(17) 0.0153(16) -0.0016(14) 0.0053(13) -0.0042(14)
C14 0.0161(16) 0.0170(16) 0.0172(16) -0.0021(13) 0.0050(13) 0.0013(13)
O1W 0.045(4) 0.063(5) 0.050(4) 0.009(4) 0.019(3) 0.022(4)

loop_
_atom_type_symbol
_atom_type_description
_atom_type_scat_dispersion_real
_atom_type_scat_dispersion_imag
_atom_type_scat_source
C C 0.0033 0.0016 'International Tables Vol C Tables 4.2.6.8 and 6.1.1.4'
H H 0.0000 0.0000 'International Tables Vol C Tables 4.2.6.8 and 6.1.1.4'
N N 0.0061 0.0033 'International Tables Vol C Tables 4.2.6.8 and 6.1.1.4'
Cu Cu 0.3201 1.2651 'International Tables Vol C Tables 4.2.6.8 and 6.1.1.4'
I I -0.4742 1.8119 'International Tables Vol C Tables 4.2.6.8 and 6.1.1.4'
O O 0.0106 0.0060 'International Tables Vol C Tables 4.2.6.8 and 6.1.1.4'

loop_
_geom_angle_atom_site_label_1
_geom_angle_atom_site_label_2
_geom_angle_atom_site_label_3
_geom_angle
_geom_angle_site_symmetry_1
_geom_angle_site_symmetry_3
N1 Cu1 N3 90.93(10) . .
N1 Cu1 I2 119.77(8) . .
N3 Cu1 I2 105.48(8) . .
N1 Cu1 Cu2 123.98(7) . .
N3 Cu1 Cu2 144.94(8) . .
I2 Cu1 Cu2 62.331(15) . .
N1 Cu1 I1 108.37(8) . 3_565
N3 Cu1 I1 107.78(8) . 3_565
I2 Cu1 I1 119.767(16) . 3_565
Cu2 Cu1 I1 61.472(14) . 3_565
N6 Cu2 Cu1 131.63(8) 4_475 .
N6 Cu2 I1 106.65(8) 4_475 .
Cu1 Cu2 I1 121.415(18) . .
N6 Cu2 I2 102.09(8) 4_475 .
Cu1 Cu2 I2 57.586(13) . .
I1 Cu2 I2 110.891(17) . .
N6 Cu2 I1 103.45(8) 4_475 3_565
Cu1 Cu2 I1 59.648(14) . 3_565
I1 Cu2 I1 118.176(17) . 3_565
I2 Cu2 I1 113.677(16) . 3_565
N6 Cu2 Cu2 120.31(8) 4_475 3_565
Cu1 Cu2 Cu2 90.23(2) . 3_565
I1 Cu2 Cu2 60.194(16) . 3_565
I2 Cu2 Cu2 137.59(2) . 3_565
I1 Cu2 Cu2 57.982(16) 3_565 3_565
Cu2 I1 Cu1 92.082(14) . 3_565
Cu2 I1 Cu2 61.825(17) . 3_565
Cu1 I1 Cu2 58.880(13) 3_565 3_565
Cu1 I2 Cu2 60.084(13) . .
C1 N1 N2 105.7(3) . .
C1 N1 Cu1 133.8(2) . .
N2 N1 Cu1 119.9(2) . .
C3 N2 N1 111.7(3) . .
C3 N2 C6 129.1(3) . .
N1 N2 C6 119.0(3) . .
N4 N3 C7 109.7(3) . .
N4 N3 Cu1 128.6(2) . .
C7 N3 Cu1 117.0(2) . .
N3 N4 N5 106.1(3) . .
N4 N5 C8 111.8(3) . .
N4 N5 C9 119.2(3) . .
C8 N5 C9 129.0(3) . .
C10 N6 C14 117.2(3) . .
C10 N6 Cu2 120.2(2) . 4_676
C14 N6 Cu2 122.3(2) . 4_676
N1 C1 C2 109.8(3) . .
N1 C1 C4 121.2(3) . .
C2 C1 C4 129.1(3) . .
C3 C2 C1 107.1(3) . .
N2 C3 C2 105.7(3) . .
N2 C3 C5 122.3(3) . .
C2 C3 C5 132.0(3) . .
N2 C6 C7 110.6(3) . .
N3 C7 C8 107.7(3) . .
N3 C7 C6 119.7(3) . .
C8 C7 C6 132.3(3) . .
N5 C8 C7 104.6(3) . .
N5 C9 C12 112.3(3) . .
N6 C10 C11 123.0(3) . .
C12 C11 C10 119.3(3) . .
C11 C12 C13 118.5(3) . .
C11 C12 C9 120.1(3) . .
C13 C12 C9 121.5(3) . .
C12 C13 C14 118.9(3) . .
N6 C14 C13 123.1(3) . .

loop_
_geom_bond_atom_site_label_1
_geom_bond_atom_site_label_2
_geom_bond_distance
_geom_bond_site_symmetry_2
Cu1 N1 2.052(3) .
Cu1 N3 2.108(3) .
Cu1 I2 2.5664(5) .
Cu1 Cu2 2.6350(6) .
Cu1 I1 2.6561(5) 3_565
Cu2 N6 2.043(3) 4_475
Cu2 I1 2.6424(5) .
Cu2 I2 2.6924(5) .
Cu2 I1 2.7042(5) 3_565
Cu2 Cu2 2.7472(9) 3_565
I1 Cu1 2.6561(5) 3_565
I1 Cu2 2.7042(5) 3_565
N1 C1 1.335(4) .
N1 N2 1.367(4) .
N2 C3 1.358(4) .
N2 C6 1.471(4) .
N3 N4 1.318(4) .
N3 C7 1.356(4) .
N4 N5 1.340(4) .
N5 C8 1.342(4) .
N5 C9 1.474(4) .
N6 C10 1.341(4) .
N6 C14 1.344(4) .
N6 Cu2 2.043(3) 4_676
C1 C2 1.400(5) .
C1 C4 1.484(5) .
C2 C3 1.374(5) .
C3 C5 1.494(5) .
C6 C7 1.491(5) .
C7 C8 1.373(5) .
C9 C12 1.507(4) .
C10 C11 1.382(5) .
C11 C12 1.377(5) .
C12 C13 1.383(5) .
C13 C14 1.383(5) .

loop_
_geom_hbond_atom_site_label_D
_geom_hbond_atom_site_label_H
_geom_hbond_atom_site_label_A
_geom_hbond_distance_DH
_geom_hbond_distance_HA
_geom_hbond_distance_DA
_geom_hbond_angle_DHA
O1W H1WB N4 0.85(2) 2.17(4) 2.998(7) 165(11)
